data_4122752
loop_
_publ_author_name
'Zolnhofer, Eva M.'
'K\"a\&s, Martina'
'Khusniyarov, Marat M.'
'Heinemann, Frank W.'
'Maron, Laurent'
'van Gastel, Maurice'
'Bill, Eckhard'
'Meyer, Karsten'

_publ_section_title
;
 An Intermediate Cobalt(IV) Nitrido Complex and its N-Migratory Insertion
 Product.
;
_journal_issue 42
_journal_name_full 'Journal of the American Chemical Society'
_journal_page_first 15072
_journal_page_last 15078
_journal_paper_doi 10.1021/ja508144j
_journal_volume 136
_journal_year 2014
_chemical_formula_moiety 'C46 H57 Co N6 O, C24 H20 B'
_chemical_formula_sum 'C70 H77 B Co N6 O'
_chemical_formula_weight 1088.12
_chemical_name_systematic
; 
 ? 
;
_space_group_IT_number 14
_symmetry_cell_setting monoclinic
_symmetry_space_group_name_Hall '-P 2ybc'
_symmetry_space_group_name_H-M 'P 1 21/c 1'
_atom_sites_solution_hydrogens geom
_atom_sites_solution_primary direct
_atom_sites_solution_secondary difmap
_audit_creation_method SHELXL-97
_cell_angle_alpha 90.00
_cell_angle_beta 114.012(2)
_cell_angle_gamma 90.00
_cell_formula_units_Z 4
_cell_length_a 17.8314(7)
_cell_length_b 17.0079(7)
_cell_length_c 20.8227(8)
_cell_measurement_reflns_used 7180
_cell_measurement_temperature 100(2)
_cell_measurement_theta_max 67.70
_cell_measurement_theta_min 4.33
_cell_volume 5768.5(4)
_computing_cell_refinement 'Bruker SAINT'
_computing_data_collection 'Bruker APEX2'
_computing_data_reduction 'Bruker SAINT'
_computing_molecular_graphics 'SHELXTL 6.12 (Bruker AXS, 2002)'
_computing_publication_material 'SHELXTL 6.12 (Bruker AXS, 2002)'
_computing_structure_refinement 'SHELXTL 6.12 (Bruker AXS, 2002)'
_computing_structure_solution 'SHELXTL 6.12 (Bruker AXS, 2002)'
_diffrn_ambient_temperature 100(2)
_diffrn_detector_area_resol_mean 83.33
_diffrn_measured_fraction_theta_full 0.986
_diffrn_measured_fraction_theta_max 0.978
_diffrn_measurement_device_type 'Bruker Kappa APEX II'
_diffrn_measurement_method '\f and \w scans'
_diffrn_radiation_monochromator 'Quazar focussing montel optics'
_diffrn_radiation_source 'ImuS micro-focus tube'
_diffrn_radiation_type CuK\a
_diffrn_radiation_wavelength 1.54178
_diffrn_reflns_av_R_equivalents 0.0491
_diffrn_reflns_av_sigmaI/netI 0.0461
_diffrn_reflns_limit_h_max 20
_diffrn_reflns_limit_h_min -21
_diffrn_reflns_limit_k_max 20
_diffrn_reflns_limit_k_min -19
_diffrn_reflns_limit_l_max 24
_diffrn_reflns_limit_l_min -19
_diffrn_reflns_number 37354
_diffrn_reflns_theta_full 67.70
_diffrn_reflns_theta_max 68.25
_diffrn_reflns_theta_min 3.76
_exptl_absorpt_coefficient_mu 2.713
_exptl_absorpt_correction_T_max 0.753
_exptl_absorpt_correction_T_min 0.631
_exptl_absorpt_correction_type multi-scan
_exptl_absorpt_process_details 'SADABS, Bruker-AXS, 2008'
_exptl_crystal_colour green
_exptl_crystal_density_diffrn 1.253
_exptl_crystal_density_method 'not measured'
_exptl_crystal_description plate
_exptl_crystal_F_000 2316
_exptl_crystal_size_max 0.12
_exptl_crystal_size_mid 0.08
_exptl_crystal_size_min 0.02
_refine_diff_density_max 1.381
_refine_diff_density_min -0.760
_refine_diff_density_rms 0.051
_refine_ls_extinction_method none
_refine_ls_goodness_of_fit_ref 1.018
_refine_ls_hydrogen_treatment constr
_refine_ls_matrix_type full
_refine_ls_number_parameters 719
_refine_ls_number_reflns 10342
_refine_ls_number_restraints 0
_refine_ls_restrained_S_all 1.018
_refine_ls_R_factor_all 0.0669
_refine_ls_R_factor_gt 0.0486
_refine_ls_shift/su_max 0.001
_refine_ls_shift/su_mean 0.000
_refine_ls_structure_factor_coef Fsqd
_refine_ls_weighting_details 'calc w=1/[\s^2^(Fo^2^)+(0.0600P)^2^+3.8942P] where P=(Fo^2^+2Fc^2^)/3'
_refine_ls_weighting_scheme calc
_refine_ls_wR_factor_gt 0.1159
_refine_ls_wR_factor_ref 0.1258
_reflns_number_gt 8177
_reflns_number_total 10342
_reflns_threshold_expression >2sigma(I)
_cod_data_source_file ja508144j_si_002.cif
_cod_data_source_block ez1301_cu
_cod_depositor_comments 'Adding full bibliography for 4122752--4122753.cif.'
_cod_original_sg_symbol_Hall -P2ybc
_cod_original_sg_symbol_H-M P2(1)/c
_cod_database_code 4122752

loop_
_symmetry_equiv_pos_as_xyz
'x, y, z'
'-x, y+1/2, -z+1/2'
'-x, -y, -z'
'x, -y-1/2, z-1/2'

loop_
_atom_site_label
_atom_site_type_symbol
_atom_site_fract_x
_atom_site_fract_y
_atom_site_fract_z
_atom_site_U_iso_or_equiv
_atom_site_adp_type
_atom_site_occupancy
_atom_site_symmetry_multiplicity
_atom_site_calc_flag
_atom_site_refinement_flags
Co1 Co 0.25983(2) 0.70656(2) 0.49516(2) 0.02278(11) Uani 1 1 d .
O1 O 0.34818(10) 0.68819(10) 0.46885(9) 0.0262(4) Uani 1 1 d .
N1 N 0.23362(12) 0.58826(12) 0.50785(11) 0.0225(4) Uani 1 1 d .
N2 N 0.09715(12) 0.68079(12) 0.38209(11) 0.0231(4) Uani 1 1 d .
N3 N 0.10422(12) 0.80397(12) 0.40446(11) 0.0218(4) Uani 1 1 d .
N4 N 0.26589(12) 0.68343(13) 0.66373(11) 0.0239(4) Uani 1 1 d .
N5 N 0.35714(13) 0.77523(13) 0.71025(11) 0.0267(5) Uani 1 1 d .
N6 N 0.30469(14) 0.75935(13) 0.58607(11) 0.0293(5) Uani 1 1 d .
H6A H 0.3267 0.8054 0.5850 0.035 Uiso 1 1 calc R
C1 C 0.14845(15) 0.56459(15) 0.46010(13) 0.0250(5) Uani 1 1 d .
H1A H 0.1104 0.5822 0.4810 0.030 Uiso 1 1 calc R
H1B H 0.1458 0.5065 0.4574 0.030 Uiso 1 1 calc R
C2 C 0.11868(16) 0.59723(15) 0.38583(13) 0.0258(5) Uani 1 1 d .
H2A H 0.1622 0.5901 0.3684 0.031 Uiso 1 1 calc R
H2B H 0.0700 0.5670 0.3547 0.031 Uiso 1 1 calc R
C3 C 0.14824(15) 0.73638(15) 0.42334(13) 0.0235(5) Uani 1 1 d .
C4 C 0.02320(15) 0.71244(16) 0.33720(13) 0.0251(5) Uani 1 1 d .
H4A H -0.0216 0.6850 0.3029 0.030 Uiso 1 1 calc R
C5 C 0.02702(15) 0.78989(15) 0.35153(13) 0.0245(5) Uani 1 1 d .
H5A H -0.0150 0.8276 0.3297 0.029 Uiso 1 1 calc R
C6 C 0.24677(15) 0.57052(15) 0.58130(13) 0.0269(5) Uani 1 1 d .
H6B H 0.3065 0.5687 0.6108 0.032 Uiso 1 1 calc R
H6C H 0.2239 0.5179 0.5829 0.032 Uiso 1 1 calc R
C7 C 0.20677(15) 0.63141(16) 0.61221(14) 0.0274(6) Uani 1 1 d .
H7A H 0.1676 0.6636 0.5734 0.033 Uiso 1 1 calc R
H7B H 0.1752 0.6034 0.6348 0.033 Uiso 1 1 calc R
C8 C 0.30885(15) 0.74049(16) 0.64821(13) 0.0252(5) Uani 1 1 d .
C9 C 0.28727(16) 0.68335(16) 0.73580(13) 0.0268(6) Uani 1 1 d .
H9A H 0.2658 0.6492 0.7603 0.032 Uiso 1 1 calc R
C10 C 0.34279(16) 0.73927(16) 0.76442(13) 0.0283(6) Uani 1 1 d .
H10A H 0.3681 0.7524 0.8129 0.034 Uiso 1 1 calc R
C11 C 0.29239(15) 0.53978(15) 0.48866(14) 0.0254(5) Uani 1 1 d .
H11A H 0.2873 0.4840 0.5000 0.031 Uiso 1 1 calc R
H11B H 0.2759 0.5434 0.4373 0.031 Uiso 1 1 calc R
C12 C 0.38058(15) 0.56370(15) 0.52508(13) 0.0240(5) Uani 1 1 d .
C13 C 0.40569(15) 0.63756(15) 0.51098(13) 0.0227(5) Uani 1 1 d .
C14 C 0.49082(15) 0.65654(15) 0.53980(13) 0.0231(5) Uani 1 1 d .
C15 C 0.54572(15) 0.59954(15) 0.58053(13) 0.0251(5) Uani 1 1 d .
H15A H 0.6027 0.6116 0.5995 0.030 Uiso 1 1 calc R
C16 C 0.52204(16) 0.52583(16) 0.59509(13) 0.0255(5) Uani 1 1 d .
C17 C 0.43857(16) 0.50906(15) 0.56705(14) 0.0262(5) Uani 1 1 d .
H17A H 0.4205 0.4596 0.5765 0.031 Uiso 1 1 calc R
C18 C 0.13037(14) 0.87870(15) 0.43908(13) 0.0224(5) Uani 1 1 d .
C19 C 0.18905(14) 0.92304(15) 0.42661(13) 0.0238(5) Uani 1 1 d .
C20 C 0.20979(15) 0.99616(15) 0.45949(14) 0.0264(5) Uani 1 1 d .
H20A H 0.2490 1.0277 0.4513 0.032 Uiso 1 1 calc R
C21 C 0.17504(15) 1.02454(15) 0.50378(14) 0.0270(5) Uani 1 1 d .
C22 C 0.11848(16) 0.97736(16) 0.51572(14) 0.0279(6) Uani 1 1 d .
H22A H 0.0949 0.9957 0.5465 0.033 Uiso 1 1 calc R
C23 C 0.09526(15) 0.90408(15) 0.48407(14) 0.0258(5) Uani 1 1 d .
C24 C 0.22880(16) 0.89232(17) 0.38019(15) 0.0301(6) Uani 1 1 d .
H24A H 0.2582 0.9351 0.3689 0.045 Uiso 1 1 calc R
H24B H 0.1865 0.8715 0.3367 0.045 Uiso 1 1 calc R
H24C H 0.2676 0.8504 0.4048 0.045 Uiso 1 1 calc R
C25 C 0.19901(17) 1.10336(17) 0.53966(16) 0.0348(6) Uani 1 1 d .
H25A H 0.1552 1.1224 0.5527 0.052 Uiso 1 1 calc R
H25B H 0.2074 1.1410 0.5076 0.052 Uiso 1 1 calc R
H25C H 0.2500 1.0979 0.5820 0.052 Uiso 1 1 calc R
C26 C 0.03702(19) 0.85282(18) 0.50117(17) 0.0379(7) Uani 1 1 d .
H26A H 0.0638 0.8027 0.5205 0.057 Uiso 1 1 calc R
H26B H -0.0123 0.8430 0.4583 0.057 Uiso 1 1 calc R
H26C H 0.0217 0.8794 0.5358 0.057 Uiso 1 1 calc R
C27 C 0.41654(16) 0.83512(16) 0.71657(13) 0.0271(5) Uani 1 1 d .
C28 C 0.49922(16) 0.81437(17) 0.74053(13) 0.0287(6) Uani 1 1 d .
C29 C 0.55492(17) 0.87439(18) 0.74652(14) 0.0331(6) Uani 1 1 d .
H29A H 0.6117 0.8621 0.7640 0.040 Uiso 1 1 calc R
C30 C 0.53017(18) 0.95141(18) 0.72785(14) 0.0338(6) Uani 1 1 d .
C31 C 0.44742(18) 0.96895(17) 0.70260(14) 0.0342(6) Uani 1 1 d .
H31A H 0.4299 1.0213 0.6886 0.041 Uiso 1 1 calc R
C32 C 0.38918(17) 0.91218(17) 0.69716(14) 0.0310(6) Uani 1 1 d .
C33 C 0.52719(18) 0.73057(18) 0.75642(17) 0.0395(7) Uani 1 1 d .
H33A H 0.5099 0.7096 0.7921 0.059 Uiso 1 1 calc R
H33B H 0.5872 0.7283 0.7741 0.059 Uiso 1 1 calc R
H33C H 0.5028 0.6991 0.7134 0.059 Uiso 1 1 calc R
C34 C 0.5923(2) 1.0141(2) 0.73314(17) 0.0456(8) Uani 1 1 d .
H34A H 0.5838 1.0599 0.7580 0.068 Uiso 1 1 calc R
H34B H 0.5856 1.0297 0.6858 0.068 Uiso 1 1 calc R
H34C H 0.6478 0.9934 0.7591 0.068 Uiso 1 1 calc R
C35 C 0.29941(19) 0.93272(19) 0.67201(17) 0.0414(7) Uani 1 1 d .
H35A H 0.2932 0.9900 0.6713 0.062 Uiso 1 1 calc R
H35B H 0.2774 0.9097 0.7039 0.062 Uiso 1 1 calc R
H35C H 0.2694 0.9119 0.6245 0.062 Uiso 1 1 calc R
C36 C 0.52019(15) 0.73667(15) 0.52643(13) 0.0238(5) Uani 1 1 d .
C37 C 0.51579(16) 0.83495(16) 0.43377(14) 0.0277(6) Uani 1 1 d .
H37A H 0.4945 0.8445 0.3820 0.033 Uiso 1 1 calc R
C38 C 0.64139(16) 0.82624(17) 0.54553(15) 0.0323(6) Uani 1 1 d .
H38A H 0.7027 0.8293 0.5670 0.039 Uiso 1 1 calc R
C39 C 0.51290(17) 0.88336(16) 0.54607(15) 0.0305(6) Uani 1 1 d .
H39A H 0.4898 0.9241 0.5675 0.037 Uiso 1 1 calc R
C40 C 0.49040(16) 0.75241(16) 0.44705(13) 0.0263(5) Uani 1 1 d .
H40A H 0.5142 0.7127 0.4260 0.032 Uiso 1 1 calc R
H40B H 0.4299 0.7476 0.4242 0.032 Uiso 1 1 calc R
C41 C 0.48618(16) 0.80162(15) 0.55915(14) 0.0272(6) Uani 1 1 d .
H41A H 0.4255 0.7988 0.5386 0.033 Uiso 1 1 calc R
H41B H 0.5061 0.7926 0.6104 0.033 Uiso 1 1 calc R
C42 C 0.60951(16) 0.84117(17) 0.46628(15) 0.0307(6) Uani 1 1 d .
H42A H 0.6264 0.8942 0.4576 0.037 Uiso 1 1 calc R
H42B H 0.6330 0.8019 0.4445 0.037 Uiso 1 1 calc R
C43 C 0.60678(17) 0.88861(17) 0.57877(15) 0.0349(6) Uani 1 1 d .
H43A H 0.6242 0.9415 0.5705 0.042 Uiso 1 1 calc R
H43B H 0.6280 0.8800 0.6302 0.042 Uiso 1 1 calc R
C44 C 0.61445(15) 0.74452(16) 0.55899(14) 0.0293(6) Uani 1 1 d .
H44A H 0.6357 0.7352 0.6103 0.035 Uiso 1 1 calc R
H44B H 0.6382 0.7040 0.5386 0.035 Uiso 1 1 calc R
C45 C 0.48057(16) 0.89674(16) 0.46698(15) 0.0304(6) Uani 1 1 d .
H45A H 0.4964 0.9499 0.4576 0.037 Uiso 1 1 calc R
H45B H 0.4199 0.8935 0.4458 0.037 Uiso 1 1 calc R
C46 C 0.58475(17) 0.46574(17) 0.63685(15) 0.0324(6) Uani 1 1 d .
H46A H 0.6284 0.4915 0.6767 0.049 Uiso 1 1 calc R
H46B H 0.6084 0.4411 0.6068 0.049 Uiso 1 1 calc R
H46C H 0.5584 0.4255 0.6543 0.049 Uiso 1 1 calc R
B1 B 0.93727(16) 0.82938(16) 0.13385(14) 0.0211(6) Uani 1 1 d .
C47 C 0.99407(15) 0.74918(15) 0.15635(12) 0.0215(5) Uani 1 1 d .
C48 C 0.95842(16) 0.67460(15) 0.13536(13) 0.0257(5) Uani 1 1 d .
H48A H 0.9017 0.6717 0.1052 0.031 Uiso 1 1 calc R
C49 C 1.00233(17) 0.60478(16) 0.15669(14) 0.0297(6) Uani 1 1 d .
H49A H 0.9754 0.5557 0.1419 0.036 Uiso 1 1 calc R
C50 C 1.08537(18) 0.60717(17) 0.19952(15) 0.0337(6) Uani 1 1 d .
H50A H 1.1158 0.5599 0.2147 0.040 Uiso 1 1 calc R
C51 C 1.12346(17) 0.67923(18) 0.21999(15) 0.0351(6) Uani 1 1 d .
H51A H 1.1807 0.6815 0.2486 0.042 Uiso 1 1 calc R
C52 C 1.07833(16) 0.74851(16) 0.19887(14) 0.0276(5) Uani 1 1 d .
H52A H 1.1059 0.7973 0.2140 0.033 Uiso 1 1 calc R
C53 C 0.99740(14) 0.90787(14) 0.14973(13) 0.0210(5) Uani 1 1 d .
C54 C 1.03884(16) 0.93745(16) 0.21828(13) 0.0267(5) Uani 1 1 d .
H54A H 1.0299 0.9127 0.2554 0.032 Uiso 1 1 calc R
C55 C 1.09244(16) 1.00136(16) 0.23449(14) 0.0287(6) Uani 1 1 d .
H55A H 1.1189 1.0189 0.2818 0.034 Uiso 1 1 calc R
C56 C 1.10725(15) 1.03926(15) 0.18202(14) 0.0275(6) Uani 1 1 d .
H56A H 1.1440 1.0825 0.1927 0.033 Uiso 1 1 calc R
C57 C 1.06708(15) 1.01247(15) 0.11339(13) 0.0251(5) Uani 1 1 d .
H57A H 1.0758 1.0381 0.0765 0.030 Uiso 1 1 calc R
C58 C 1.01406(14) 0.94824(14) 0.09822(13) 0.0217(5) Uani 1 1 d .
H58A H 0.9880 0.9310 0.0508 0.026 Uiso 1 1 calc R
C59 C 0.87734(14) 0.82389(13) 0.04922(12) 0.0198(5) Uani 1 1 d .
C60 C 0.91028(15) 0.80409(14) 0.00048(13) 0.0224(5) Uani 1 1 d .
H60A H 0.9675 0.7939 0.0174 0.027 Uiso 1 1 calc R
C61 C 0.86316(16) 0.79879(15) -0.07120(13) 0.0244(5) Uani 1 1 d .
H61A H 0.8883 0.7857 -0.1022 0.029 Uiso 1 1 calc R
C62 C 0.77890(16) 0.81268(15) -0.09769(13) 0.0259(5) Uani 1 1 d .
H62A H 0.7460 0.8093 -0.1467 0.031 Uiso 1 1 calc R
C63 C 0.74402(15) 0.83149(15) -0.05125(14) 0.0258(5) Uani 1 1 d .
H63A H 0.6867 0.8410 -0.0684 0.031 Uiso 1 1 calc R
C64 C 0.79266(15) 0.83658(14) 0.02048(13) 0.0221(5) Uani 1 1 d .
H64A H 0.7671 0.8493 0.0513 0.026 Uiso 1 1 calc R
C65 C 0.87871(14) 0.83427(15) 0.17829(12) 0.0215(5) Uani 1 1 d .
C66 C 0.85151(17) 0.90557(16) 0.19434(15) 0.0315(6) Uani 1 1 d .
H66A H 0.8696 0.9530 0.1811 0.038 Uiso 1 1 calc R
C67 C 0.79913(18) 0.91061(18) 0.22873(17) 0.0393(7) Uani 1 1 d .
H67A H 0.7823 0.9607 0.2382 0.047 Uiso 1 1 calc R
C68 C 0.77174(17) 0.84373(19) 0.24899(15) 0.0348(7) Uani 1 1 d .
H68A H 0.7366 0.8470 0.2731 0.042 Uiso 1 1 calc R
C69 C 0.79588(16) 0.77162(17) 0.23390(13) 0.0293(6) Uani 1 1 d .
H69A H 0.7769 0.7247 0.2470 0.035 Uiso 1 1 calc R
C70 C 0.84820(15) 0.76778(15) 0.19932(13) 0.0247(5) Uani 1 1 d .
H70A H 0.8640 0.7174 0.1895 0.030 Uiso 1 1 calc R

loop_
_atom_site_aniso_label
_atom_site_aniso_U_11
_atom_site_aniso_U_22
_atom_site_aniso_U_33
_atom_site_aniso_U_23
_atom_site_aniso_U_13
_atom_site_aniso_U_12
Co1 0.0205(2) 0.0209(2) 0.0256(2) -0.00143(17) 0.00804(16) -0.00305(17)
O1 0.0213(8) 0.0263(9) 0.0299(9) 0.0037(8) 0.0093(7) -0.0010(7)
N1 0.0220(10) 0.0187(10) 0.0258(11) -0.0010(8) 0.0086(8) -0.0049(8)
N2 0.0241(10) 0.0215(11) 0.0230(10) 0.0001(8) 0.0087(8) -0.0022(8)
N3 0.0210(10) 0.0213(10) 0.0252(11) 0.0015(8) 0.0114(8) -0.0003(8)
N4 0.0231(10) 0.0287(12) 0.0212(10) 0.0001(9) 0.0103(8) -0.0017(9)
N5 0.0240(11) 0.0325(12) 0.0228(11) 0.0009(9) 0.0086(9) -0.0019(9)
N6 0.0347(12) 0.0284(12) 0.0231(11) -0.0051(9) 0.0100(9) -0.0135(10)
C1 0.0228(12) 0.0214(12) 0.0292(13) -0.0020(10) 0.0091(10) -0.0060(10)
C2 0.0271(13) 0.0221(13) 0.0260(13) -0.0039(10) 0.0085(10) -0.0025(10)
C3 0.0251(12) 0.0221(12) 0.0258(13) 0.0017(10) 0.0128(10) -0.0015(10)
C4 0.0222(12) 0.0294(14) 0.0208(12) -0.0003(10) 0.0059(10) -0.0029(10)
C5 0.0222(12) 0.0278(13) 0.0233(13) 0.0022(10) 0.0088(10) 0.0001(10)
C6 0.0249(12) 0.0250(13) 0.0280(13) 0.0020(11) 0.0080(10) -0.0019(10)
C7 0.0246(12) 0.0309(14) 0.0271(13) -0.0008(11) 0.0109(10) -0.0047(11)
C8 0.0234(12) 0.0302(14) 0.0229(13) 0.0011(11) 0.0103(10) 0.0014(11)
C9 0.0288(13) 0.0313(14) 0.0242(13) 0.0050(11) 0.0146(11) 0.0042(11)
C10 0.0291(13) 0.0353(15) 0.0203(12) 0.0018(11) 0.0100(10) 0.0033(12)
C11 0.0273(13) 0.0191(12) 0.0311(14) -0.0023(10) 0.0131(11) -0.0021(10)
C12 0.0261(12) 0.0234(13) 0.0238(12) -0.0024(10) 0.0114(10) -0.0011(10)
C13 0.0239(12) 0.0245(13) 0.0214(12) 0.0002(10) 0.0109(10) 0.0026(10)
C14 0.0245(12) 0.0253(13) 0.0210(12) -0.0002(10) 0.0110(10) -0.0012(10)
C15 0.0222(12) 0.0293(14) 0.0233(12) -0.0011(10) 0.0087(10) 0.0000(10)
C16 0.0288(13) 0.0275(13) 0.0213(12) 0.0002(10) 0.0114(10) 0.0005(11)
C17 0.0300(13) 0.0223(13) 0.0274(13) 0.0005(10) 0.0129(11) -0.0004(11)
C18 0.0207(11) 0.0199(12) 0.0247(12) 0.0028(10) 0.0071(10) -0.0001(10)
C19 0.0209(11) 0.0258(13) 0.0244(12) 0.0043(10) 0.0090(10) 0.0008(10)
C20 0.0212(12) 0.0254(13) 0.0314(14) 0.0042(11) 0.0094(10) -0.0035(10)
C21 0.0237(12) 0.0229(13) 0.0279(13) 0.0018(11) 0.0039(10) 0.0011(10)
C22 0.0283(13) 0.0282(14) 0.0279(13) -0.0020(11) 0.0123(11) 0.0008(11)
C23 0.0261(12) 0.0256(13) 0.0277(13) 0.0033(11) 0.0131(10) -0.0005(10)
C24 0.0266(13) 0.0336(15) 0.0340(14) 0.0000(12) 0.0163(11) -0.0044(11)
C25 0.0328(14) 0.0276(15) 0.0433(17) -0.0050(12) 0.0148(13) -0.0039(12)
C26 0.0435(16) 0.0372(16) 0.0439(17) -0.0065(13) 0.0288(14) -0.0125(13)
C27 0.0292(13) 0.0309(14) 0.0205(12) -0.0014(11) 0.0094(10) -0.0051(11)
C28 0.0285(13) 0.0353(15) 0.0210(12) 0.0030(11) 0.0088(10) -0.0018(11)
C29 0.0268(13) 0.0448(17) 0.0236(13) 0.0019(12) 0.0059(11) -0.0032(12)
C30 0.0396(15) 0.0374(16) 0.0203(13) -0.0031(11) 0.0079(11) -0.0111(13)
C31 0.0440(16) 0.0280(14) 0.0276(14) -0.0014(11) 0.0113(12) -0.0025(12)
C32 0.0349(14) 0.0325(15) 0.0233(13) -0.0027(11) 0.0095(11) -0.0011(12)
C33 0.0346(15) 0.0407(17) 0.0463(18) 0.0132(14) 0.0196(13) 0.0048(13)
C34 0.0485(18) 0.0440(19) 0.0367(17) -0.0023(14) 0.0096(14) -0.0166(15)
C35 0.0396(16) 0.0368(17) 0.0420(17) 0.0021(14) 0.0105(13) 0.0069(14)
C36 0.0208(12) 0.0258(13) 0.0245(13) 0.0015(10) 0.0089(10) -0.0004(10)
C37 0.0302(13) 0.0289(14) 0.0239(13) 0.0036(11) 0.0109(11) -0.0013(11)
C38 0.0210(12) 0.0343(15) 0.0367(15) 0.0042(12) 0.0067(11) -0.0052(11)
C39 0.0358(14) 0.0242(14) 0.0368(15) -0.0049(12) 0.0201(12) -0.0042(11)
C40 0.0262(12) 0.0268(13) 0.0260(13) -0.0009(11) 0.0108(10) -0.0021(11)
C41 0.0277(13) 0.0285(14) 0.0284(13) -0.0033(11) 0.0144(11) -0.0063(11)
C42 0.0316(14) 0.0288(14) 0.0381(15) 0.0028(12) 0.0208(12) -0.0032(11)
C43 0.0376(15) 0.0330(15) 0.0317(15) -0.0034(12) 0.0118(12) -0.0128(12)
C44 0.0225(12) 0.0312(15) 0.0299(14) 0.0058(11) 0.0061(10) -0.0009(11)
C45 0.0279(13) 0.0235(13) 0.0406(15) 0.0028(11) 0.0148(12) -0.0029(11)
C46 0.0322(14) 0.0337(15) 0.0300(14) 0.0050(12) 0.0115(12) 0.0040(12)
B1 0.0224(13) 0.0207(14) 0.0223(13) 0.0013(11) 0.0111(11) 0.0012(11)
C47 0.0263(12) 0.0236(13) 0.0192(12) 0.0021(10) 0.0139(10) 0.0027(10)
C48 0.0310(13) 0.0262(13) 0.0233(12) 0.0005(11) 0.0145(11) -0.0004(11)
C49 0.0409(15) 0.0224(13) 0.0311(14) 0.0037(11) 0.0200(12) 0.0016(11)
C50 0.0405(15) 0.0301(15) 0.0373(15) 0.0131(12) 0.0229(13) 0.0143(12)
C51 0.0276(14) 0.0394(16) 0.0394(16) 0.0100(13) 0.0149(12) 0.0071(12)
C52 0.0265(13) 0.0278(14) 0.0307(14) 0.0042(11) 0.0138(11) 0.0004(11)
C53 0.0204(11) 0.0199(12) 0.0242(12) 0.0031(10) 0.0106(10) 0.0041(9)
C54 0.0291(13) 0.0270(14) 0.0246(13) 0.0028(11) 0.0116(11) -0.0016(11)
C55 0.0299(13) 0.0277(14) 0.0260(13) -0.0021(11) 0.0088(11) -0.0013(11)
C56 0.0241(12) 0.0210(13) 0.0384(15) 0.0000(11) 0.0138(11) -0.0014(10)
C57 0.0260(12) 0.0242(13) 0.0276(13) 0.0051(10) 0.0135(11) 0.0039(10)
C58 0.0208(11) 0.0211(12) 0.0240(12) 0.0014(10) 0.0098(10) 0.0040(10)
C59 0.0241(12) 0.0125(11) 0.0238(12) 0.0029(9) 0.0108(10) 0.0008(9)
C60 0.0229(12) 0.0182(12) 0.0291(13) 0.0014(10) 0.0136(10) 0.0027(9)
C61 0.0313(13) 0.0211(12) 0.0254(13) -0.0004(10) 0.0162(11) 0.0004(10)
C62 0.0303(13) 0.0249(13) 0.0196(12) -0.0012(10) 0.0073(10) 0.0005(10)
C63 0.0226(12) 0.0217(13) 0.0308(13) 0.0005(11) 0.0083(10) 0.0020(10)
C64 0.0237(12) 0.0198(12) 0.0259(13) -0.0011(10) 0.0134(10) -0.0004(10)
C65 0.0203(11) 0.0250(13) 0.0184(11) 0.0006(10) 0.0070(9) -0.0003(10)
C66 0.0343(14) 0.0267(14) 0.0406(16) -0.0039(12) 0.0224(12) -0.0045(12)
C67 0.0375(15) 0.0352(16) 0.0545(19) -0.0164(14) 0.0281(15) -0.0050(13)
C68 0.0308(14) 0.0504(18) 0.0305(14) -0.0101(13) 0.0199(12) -0.0076(13)
C69 0.0276(13) 0.0363(15) 0.0246(13) 0.0043(11) 0.0114(11) -0.0044(11)
C70 0.0234(12) 0.0259(13) 0.0242(12) 0.0012(10) 0.0090(10) -0.0003(10)

loop_
_atom_type_symbol
_atom_type_description
_atom_type_scat_dispersion_real
_atom_type_scat_dispersion_imag
_atom_type_scat_source
C C 0.0181 0.0091 'International Tables Vol C Tables 4.2.6.8 and 6.1.1.4'
H H 0.0000 0.0000 'International Tables Vol C Tables 4.2.6.8 and 6.1.1.4'
N N 0.0311 0.0180 'International Tables Vol C Tables 4.2.6.8 and 6.1.1.4'
O O 0.0492 0.0322 'International Tables Vol C Tables 4.2.6.8 and 6.1.1.4'
B B 0.0090 0.0039 'International Tables Vol C Tables 4.2.6.8 and 6.1.1.4'
Co Co -2.3653 3.6143 'International Tables Vol C Tables 4.2.6.8 and 6.1.1.4'

loop_
_geom_angle_atom_site_label_1
_geom_angle_atom_site_label_2
_geom_angle_atom_site_label_3
_geom_angle
O1 Co1 N6 107.24(9)
O1 Co1 C3 121.02(9)
N6 Co1 C3 119.86(10)
O1 Co1 N1 97.58(8)
N6 Co1 N1 110.04(9)
C3 Co1 N1 97.56(9)
C13 O1 Co1 114.70(14)
C6 N1 C1 108.87(18)
C6 N1 C11 109.08(19)
C1 N1 C11 107.71(19)
C6 N1 Co1 111.97(15)
C1 N1 Co1 113.05(15)
C11 N1 Co1 105.98(14)
C3 N2 C4 111.7(2)
C3 N2 C2 123.4(2)
C4 N2 C2 124.9(2)
C3 N3 C5 110.7(2)
C3 N3 C18 124.8(2)
C5 N3 C18 124.2(2)
C8 N4 C9 109.0(2)
C8 N4 C7 124.7(2)
C9 N4 C7 126.3(2)
C8 N5 C10 108.9(2)
C8 N5 C27 123.5(2)
C10 N5 C27 127.4(2)
C8 N6 Co1 133.23(19)
C8 N6 H6A 113.4
Co1 N6 H6A 113.4
N1 C1 C2 114.7(2)
N1 C1 H1A 108.6
C2 C1 H1A 108.6
N1 C1 H1B 108.6
C2 C1 H1B 108.6
H1A C1 H1B 107.6
N2 C2 C1 112.5(2)
N2 C2 H2A 109.1
C1 C2 H2A 109.1
N2 C2 H2B 109.1
C1 C2 H2B 109.1
H2A C2 H2B 107.8
N2 C3 N3 104.3(2)
N2 C3 Co1 120.28(18)
N3 C3 Co1 135.31(19)
C5 C4 N2 106.5(2)
C5 C4 H4A 126.8
N2 C4 H4A 126.8
C4 C5 N3 106.8(2)
C4 C5 H5A 126.6
N3 C5 H5A 126.6
N1 C6 C7 112.9(2)
N1 C6 H6B 109.0
C7 C6 H6B 109.0
N1 C6 H6C 109.0
C7 C6 H6C 109.0
H6B C6 H6C 107.8
N4 C7 C6 113.4(2)
N4 C7 H7A 108.9
C6 C7 H7A 108.9
N4 C7 H7B 108.9
C6 C7 H7B 108.9
H7A C7 H7B 107.7
N6 C8 N4 127.1(2)
N6 C8 N5 126.3(2)
N4 C8 N5 106.6(2)
C10 C9 N4 108.1(2)
C10 C9 H9A 125.9
N4 C9 H9A 125.9
C9 C10 N5 107.5(2)
C9 C10 H10A 126.3
N5 C10 H10A 126.3
C12 C11 N1 114.6(2)
C12 C11 H11A 108.6
N1 C11 H11A 108.6
C12 C11 H11B 108.6
N1 C11 H11B 108.6
H11A C11 H11B 107.6
C17 C12 C13 120.5(2)
C17 C12 C11 119.5(2)
C13 C12 C11 119.7(2)
O1 C13 C12 118.9(2)
O1 C13 C14 121.7(2)
C12 C13 C14 119.4(2)
C15 C14 C13 117.6(2)
C15 C14 C36 121.6(2)
C13 C14 C36 120.8(2)
C14 C15 C16 123.9(2)
C14 C15 H15A 118.1
C16 C15 H15A 118.1
C17 C16 C15 117.4(2)
C17 C16 C46 121.4(2)
C15 C16 C46 121.1(2)
C16 C17 C12 121.2(2)
C16 C17 H17A 119.4
C12 C17 H17A 119.4
C23 C18 C19 122.3(2)
C23 C18 N3 117.9(2)
C19 C18 N3 119.8(2)
C20 C19 C18 117.3(2)
C20 C19 C24 121.6(2)
C18 C19 C24 121.1(2)
C21 C20 C19 122.3(2)
C21 C20 H20A 118.8
C19 C20 H20A 118.9
C22 C21 C20 118.1(2)
C22 C21 C25 120.3(2)
C20 C21 C25 121.6(2)
C21 C22 C23 122.0(2)
C21 C22 H22A 119.0
C23 C22 H22A 119.0
C18 C23 C22 117.9(2)
C18 C23 C26 121.5(2)
C22 C23 C26 120.5(2)
C19 C24 H24A 109.5
C19 C24 H24B 109.5
H24A C24 H24B 109.5
C19 C24 H24C 109.5
H24A C24 H24C 109.5
H24B C24 H24C 109.5
C21 C25 H25A 109.5
C21 C25 H25B 109.5
H25A C25 H25B 109.5
C21 C25 H25C 109.5
H25A C25 H25C 109.5
H25B C25 H25C 109.5
C23 C26 H26A 109.5
C23 C26 H26B 109.5
H26A C26 H26B 109.5
C23 C26 H26C 109.5
H26A C26 H26C 109.5
H26B C26 H26C 109.5
C28 C27 C32 122.2(2)
C28 C27 N5 119.1(2)
C32 C27 N5 118.7(2)
C29 C28 C27 117.2(3)
C29 C28 C33 121.0(2)
C27 C28 C33 121.8(2)
C30 C29 C28 122.2(3)
C30 C29 H29A 118.9
C28 C29 H29A 118.9
C31 C30 C29 118.6(3)
C31 C30 C34 120.9(3)
C29 C30 C34 120.5(3)
C30 C31 C32 121.9(3)
C30 C31 H31A 119.1
C32 C31 H31A 119.1
C31 C32 C27 117.8(3)
C31 C32 C35 121.3(3)
C27 C32 C35 120.9(3)
C28 C33 H33A 109.5
C28 C33 H33B 109.5
H33A C33 H33B 109.5
C28 C33 H33C 109.5
H33A C33 H33C 109.5
H33B C33 H33C 109.5
C30 C34 H34A 109.5
C30 C34 H34B 109.5
H34A C34 H34B 109.5
C30 C34 H34C 109.5
H34A C34 H34C 109.5
H34B C34 H34C 109.5
C32 C35 H35A 109.5
C32 C35 H35B 109.5
H35A C35 H35B 109.5
C32 C35 H35C 109.5
H35A C35 H35C 109.5
H35B C35 H35C 109.5
C14 C36 C40 110.9(2)
C14 C36 C44 113.0(2)
C40 C36 C44 107.2(2)
C14 C36 C41 109.4(2)
C40 C36 C41 108.9(2)
C44 C36 C41 107.3(2)
C45 C37 C42 109.2(2)
C45 C37 C40 110.0(2)
C42 C37 C40 109.4(2)
C45 C37 H37A 109.4
C42 C37 H37A 109.4
C40 C37 H37A 109.4
C43 C38 C42 109.4(2)
C43 C38 C44 109.4(2)
C42 C38 C44 109.9(2)
C43 C38 H38A 109.4
C42 C38 H38A 109.4
C44 C38 H38A 109.4
C45 C39 C41 108.7(2)
C45 C39 C43 109.6(2)
C41 C39 C43 109.7(2)
C45 C39 H39A 109.6
C41 C39 H39A 109.6
C43 C39 H39A 109.6
C37 C40 C36 110.8(2)
C37 C40 H40A 109.5
C36 C40 H40A 109.5
C37 C40 H40B 109.5
C36 C40 H40B 109.5
H40A C40 H40B 108.1
C39 C41 C36 111.4(2)
C39 C41 H41A 109.4
C36 C41 H41A 109.4
C39 C41 H41B 109.4
C36 C41 H41B 109.4
H41A C41 H41B 108.0
C37 C42 C38 108.9(2)
C37 C42 H42A 109.9
C38 C42 H42A 109.9
C37 C42 H42B 109.9
C38 C42 H42B 109.9
H42A C42 H42B 108.3
C38 C43 C39 109.2(2)
C38 C43 H43A 109.8
C39 C43 H43A 109.8
C38 C43 H43B 109.8
C39 C43 H43B 109.8
H43A C43 H43B 108.3
C38 C44 C36 111.4(2)
C38 C44 H44A 109.3
C36 C44 H44A 109.3
C38 C44 H44B 109.3
C36 C44 H44B 109.3
H44A C44 H44B 108.0
C39 C45 C37 110.0(2)
C39 C45 H45A 109.7
C37 C45 H45A 109.7
C39 C45 H45B 109.7
C37 C45 H45B 109.7
H45A C45 H45B 108.2
C16 C46 H46A 109.5
C16 C46 H46B 109.5
H46A C46 H46B 109.5
C16 C46 H46C 109.5
H46A C46 H46C 109.5
H46B C46 H46C 109.5
C47 B1 C59 108.21(19)
C47 B1 C65 109.68(19)
C59 B1 C65 108.54(19)
C47 B1 C53 109.67(19)
C59 B1 C53 110.10(19)
C65 B1 C53 110.6(2)
C52 C47 C48 115.0(2)
C52 C47 B1 124.3(2)
C48 C47 B1 120.7(2)
C49 C48 C47 123.1(2)
C49 C48 H48A 118.5
C47 C48 H48A 118.5
C50 C49 C48 119.7(3)
C50 C49 H49A 120.1
C48 C49 H49A 120.1
C51 C50 C49 119.2(3)
C51 C50 H50A 120.4
C49 C50 H50A 120.4
C50 C51 C52 120.3(3)
C50 C51 H51A 119.9
C52 C51 H51A 119.9
C51 C52 C47 122.7(3)
C51 C52 H52A 118.7
C47 C52 H52A 118.7
C58 C53 C54 114.4(2)
C58 C53 B1 124.2(2)
C54 C53 B1 121.3(2)
C55 C54 C53 123.3(2)
C55 C54 H54A 118.3
C53 C54 H54A 118.3
C56 C55 C54 120.3(2)
C56 C55 H55A 119.9
C54 C55 H55A 119.9
C55 C56 C57 118.4(2)
C55 C56 H56A 120.8
C57 C56 H56A 120.8
C56 C57 C58 120.6(2)
C56 C57 H57A 119.7
C58 C57 H57A 119.7
C57 C58 C53 123.0(2)
C57 C58 H58A 118.5
C53 C58 H58A 118.5
C64 C59 C60 115.1(2)
C64 C59 B1 124.5(2)
C60 C59 B1 120.4(2)
C61 C60 C59 123.0(2)
C61 C60 H60A 118.5
C59 C60 H60A 118.5
C60 C61 C62 119.9(2)
C60 C61 H61A 120.0
C62 C61 H61A 120.0
C63 C62 C61 118.8(2)
C63 C62 H62A 120.6
C61 C62 H62A 120.6
C62 C63 C64 120.2(2)
C62 C63 H63A 119.9
C64 C63 H63A 119.9
C63 C64 C59 122.9(2)
C63 C64 H64A 118.5
C59 C64 H64A 118.5
C66 C65 C70 114.2(2)
C66 C65 B1 122.5(2)
C70 C65 B1 123.2(2)
C67 C66 C65 123.2(3)
C67 C66 H66A 118.4
C65 C66 H66A 118.4
C68 C67 C66 120.3(3)
C68 C67 H67A 119.8
C66 C67 H67A 119.8
C67 C68 C69 119.0(2)
C67 C68 H68A 120.5
C69 C68 H68A 120.5
C68 C69 C70 119.8(3)
C68 C69 H69A 120.1
C70 C69 H69A 120.1
C69 C70 C65 123.4(2)
C69 C70 H70A 118.3
C65 C70 H70A 118.3

loop_
_geom_bond_atom_site_label_1
_geom_bond_atom_site_label_2
_geom_bond_distance
Co1 O1 1.8927(17)
Co1 N6 1.949(2)
Co1 C3 2.008(3)
Co1 N1 2.106(2)
O1 C13 1.353(3)
N1 C6 1.481(3)
N1 C1 1.493(3)
N1 C11 1.509(3)
N2 C3 1.351(3)
N2 C4 1.378(3)
N2 C2 1.466(3)
N3 C3 1.357(3)
N3 C5 1.390(3)
N3 C18 1.442(3)
N4 C8 1.354(3)
N4 C9 1.390(3)
N4 C7 1.458(3)
N5 C8 1.362(3)
N5 C10 1.395(3)
N5 C27 1.436(3)
N6 C8 1.306(3)
N6 H6A 0.8800
C1 C2 1.521(4)
C1 H1A 0.9900
C1 H1B 0.9900
C2 H2A 0.9900
C2 H2B 0.9900
C4 C5 1.346(4)
C4 H4A 0.9500
C5 H5A 0.9500
C6 C7 1.539(4)
C6 H6B 0.9900
C6 H6C 0.9900
C7 H7A 0.9900
C7 H7B 0.9900
C9 C10 1.327(4)
C9 H9A 0.9500
C10 H10A 0.9500
C11 C12 1.498(3)
C11 H11A 0.9900
C11 H11B 0.9900
C12 C17 1.400(4)
C12 C13 1.404(4)
C13 C14 1.424(3)
C14 C15 1.393(4)
C14 C36 1.526(3)
C15 C16 1.395(4)
C15 H15A 0.9500
C16 C17 1.389(4)
C16 C46 1.503(4)
C17 H17A 0.9500
C18 C23 1.390(3)
C18 C19 1.397(3)
C19 C20 1.395(4)
C19 C24 1.506(3)
C20 C21 1.390(4)
C20 H20A 0.9500
C21 C22 1.388(4)
C21 C25 1.509(4)
C22 C23 1.392(4)
C22 H22A 0.9500
C23 C26 1.505(3)
C24 H24A 0.9800
C24 H24B 0.9800
C24 H24C 0.9800
C25 H25A 0.9800
C25 H25B 0.9800
C25 H25C 0.9800
C26 H26A 0.9800
C26 H26B 0.9800
C26 H26C 0.9800
C27 C28 1.396(4)
C27 C32 1.400(4)
C28 C29 1.394(4)
C28 C33 1.502(4)
C29 C30 1.386(4)
C29 H29A 0.9500
C30 C31 1.382(4)
C30 C34 1.509(4)
C31 C32 1.388(4)
C31 H31A 0.9500
C32 C35 1.509(4)
C33 H33A 0.9800
C33 H33B 0.9800
C33 H33C 0.9800
C34 H34A 0.9800
C34 H34B 0.9800
C34 H34C 0.9800
C35 H35A 0.9800
C35 H35B 0.9800
C35 H35C 0.9800
C36 C40 1.540(3)
C36 C44 1.541(3)
C36 C41 1.546(3)
C37 C45 1.527(4)
C37 C42 1.530(4)
C37 C40 1.534(4)
C37 H37A 1.0000
C38 C43 1.527(4)
C38 C42 1.532(4)
C38 C44 1.533(4)
C38 H38A 1.0000
C39 C45 1.524(4)
C39 C41 1.530(4)
C39 C43 1.532(4)
C39 H39A 1.0000
C40 H40A 0.9900
C40 H40B 0.9900
C41 H41A 0.9900
C41 H41B 0.9900
C42 H42A 0.9900
C42 H42B 0.9900
C43 H43A 0.9900
C43 H43B 0.9900
C44 H44A 0.9900
C44 H44B 0.9900
C45 H45A 0.9900
C45 H45B 0.9900
C46 H46A 0.9800
C46 H46B 0.9800
C46 H46C 0.9800
B1 C47 1.649(4)
B1 C59 1.650(4)
B1 C65 1.655(3)
B1 C53 1.659(4)
C47 C52 1.400(4)
C47 C48 1.406(4)
C48 C49 1.392(4)
C48 H48A 0.9500
C49 C50 1.384(4)
C49 H49A 0.9500
C50 C51 1.382(4)
C50 H50A 0.9500
C51 C52 1.393(4)
C51 H51A 0.9500
C52 H52A 0.9500
C53 C58 1.403(3)
C53 C54 1.407(4)
C54 C55 1.395(4)
C54 H54A 0.9500
C55 C56 1.383(4)
C55 H55A 0.9500
C56 C57 1.389(4)
C56 H56A 0.9500
C57 C58 1.394(4)
C57 H57A 0.9500
C58 H58A 0.9500
C59 C64 1.396(3)
C59 C60 1.405(3)
C60 C61 1.386(4)
C60 H60A 0.9500
C61 C62 1.394(4)
C61 H61A 0.9500
C62 C63 1.383(4)
C62 H62A 0.9500
C63 C64 1.392(4)
C63 H63A 0.9500
C64 H64A 0.9500
C65 C66 1.396(4)
C65 C70 1.400(3)
C66 C67 1.392(4)
C66 H66A 0.9500
C67 C68 1.370(4)
C67 H67A 0.9500
C68 C69 1.378(4)
C68 H68A 0.9500
C69 C70 1.393(4)
C69 H69A 0.9500
C70 H70A 0.9500

loop_
_geom_torsion_atom_site_label_1
_geom_torsion_atom_site_label_2
_geom_torsion_atom_site_label_3
_geom_torsion_atom_site_label_4
_geom_torsion
N6 Co1 O1 C13 65.22(18)
C3 Co1 O1 C13 -152.14(17)
N1 Co1 O1 C13 -48.56(17)
O1 Co1 N1 C6 116.86(16)
N6 Co1 N1 C6 5.35(18)
C3 Co1 N1 C6 -120.31(16)
O1 Co1 N1 C1 -119.72(16)
N6 Co1 N1 C1 128.77(16)
C3 Co1 N1 C1 3.11(17)
O1 Co1 N1 C11 -1.96(16)
N6 Co1 N1 C11 -113.47(16)
C3 Co1 N1 C11 120.87(16)
O1 Co1 N6 C8 -117.9(3)
C3 Co1 N6 C8 99.0(3)
N1 Co1 N6 C8 -12.8(3)
C6 N1 C1 C2 165.5(2)
C11 N1 C1 C2 -76.3(3)
Co1 N1 C1 C2 40.4(2)
C3 N2 C2 C1 52.6(3)
C4 N2 C2 C1 -126.9(2)
N1 C1 C2 N2 -75.3(3)
C4 N2 C3 N3 1.2(3)
C2 N2 C3 N3 -178.4(2)
C4 N2 C3 Co1 178.91(16)
C2 N2 C3 Co1 -0.6(3)
C5 N3 C3 N2 -0.6(3)
C18 N3 C3 N2 173.7(2)
C5 N3 C3 Co1 -177.81(19)
C18 N3 C3 Co1 -3.6(4)
O1 Co1 C3 N2 79.6(2)
N6 Co1 C3 N2 -142.37(18)
N1 Co1 C3 N2 -24.0(2)
O1 Co1 C3 N3 -103.6(2)
N6 Co1 C3 N3 34.5(3)
N1 Co1 C3 N3 152.9(2)
C3 N2 C4 C5 -1.3(3)
C2 N2 C4 C5 178.2(2)
N2 C4 C5 N3 0.9(3)
C3 N3 C5 C4 -0.2(3)
C18 N3 C5 C4 -174.5(2)
C1 N1 C6 C7 -77.7(2)
C11 N1 C6 C7 165.0(2)
Co1 N1 C6 C7 48.0(2)
C8 N4 C7 C6 70.9(3)
C9 N4 C7 C6 -109.4(3)
N1 C6 C7 N4 -106.9(2)
Co1 N6 C8 N4 -15.6(4)
Co1 N6 C8 N5 165.0(2)
C9 N4 C8 N6 -179.0(3)
C7 N4 C8 N6 0.8(4)
C9 N4 C8 N5 0.5(3)
C7 N4 C8 N5 -179.8(2)
C10 N5 C8 N6 178.9(3)
C27 N5 C8 N6 -5.2(4)
C10 N5 C8 N4 -0.6(3)
C27 N5 C8 N4 175.3(2)
C8 N4 C9 C10 -0.2(3)
C7 N4 C9 C10 -180.0(2)
N4 C9 C10 N5 -0.1(3)
C8 N5 C10 C9 0.5(3)
C27 N5 C10 C9 -175.3(2)
C6 N1 C11 C12 -69.8(3)
C1 N1 C11 C12 172.1(2)
Co1 N1 C11 C12 50.9(2)
N1 C11 C12 C17 121.0(2)
N1 C11 C12 C13 -65.7(3)
Co1 O1 C13 C12 52.1(3)
Co1 O1 C13 C14 -129.5(2)
C17 C12 C13 O1 178.4(2)
C11 C12 C13 O1 5.2(3)
C17 C12 C13 C14 0.0(4)
C11 C12 C13 C14 -173.2(2)
O1 C13 C14 C15 -177.7(2)
C12 C13 C14 C15 0.7(3)
O1 C13 C14 C36 2.5(4)
C12 C13 C14 C36 -179.1(2)
C13 C14 C15 C16 -0.7(4)
C36 C14 C15 C16 179.1(2)
C14 C15 C16 C17 -0.1(4)
C14 C15 C16 C46 177.3(2)
C15 C16 C17 C12 0.8(4)
C46 C16 C17 C12 -176.6(2)
C13 C12 C17 C16 -0.7(4)
C11 C12 C17 C16 172.5(2)
C3 N3 C18 C23 -103.3(3)
C5 N3 C18 C23 70.2(3)
C3 N3 C18 C19 76.9(3)
C5 N3 C18 C19 -109.6(3)
C23 C18 C19 C20 -2.1(4)
N3 C18 C19 C20 177.7(2)
C23 C18 C19 C24 177.2(2)
N3 C18 C19 C24 -3.0(4)
C18 C19 C20 C21 0.8(4)
C24 C19 C20 C21 -178.5(2)
C19 C20 C21 C22 0.7(4)
C19 C20 C21 C25 179.2(2)
C20 C21 C22 C23 -1.0(4)
C25 C21 C22 C23 -179.5(3)
C19 C18 C23 C22 1.8(4)
N3 C18 C23 C22 -177.9(2)
C19 C18 C23 C26 -175.2(2)
N3 C18 C23 C26 5.0(4)
C21 C22 C23 C18 -0.3(4)
C21 C22 C23 C26 176.9(3)
C8 N5 C27 C28 -100.2(3)
C10 N5 C27 C28 74.9(3)
C8 N5 C27 C32 78.6(3)
C10 N5 C27 C32 -106.3(3)
C32 C27 C28 C29 1.8(4)
N5 C27 C28 C29 -179.4(2)
C32 C27 C28 C33 -175.7(3)
N5 C27 C28 C33 3.1(4)
C27 C28 C29 C30 -1.8(4)
C33 C28 C29 C30 175.7(3)
C28 C29 C30 C31 0.1(4)
C28 C29 C30 C34 -178.2(3)
C29 C30 C31 C32 1.6(4)
C34 C30 C31 C32 179.9(3)
C30 C31 C32 C27 -1.5(4)
C30 C31 C32 C35 177.7(3)
C28 C27 C32 C31 -0.2(4)
N5 C27 C32 C31 -179.0(2)
C28 C27 C32 C35 -179.5(3)
N5 C27 C32 C35 1.7(4)
C15 C14 C36 C40 123.3(2)
C13 C14 C36 C40 -56.9(3)
C15 C14 C36 C44 3.0(3)
C13 C14 C36 C44 -177.2(2)
C15 C14 C36 C41 -116.6(3)
C13 C14 C36 C41 63.2(3)
C45 C37 C40 C36 -58.3(3)
C42 C37 C40 C36 61.7(3)
C14 C36 C40 C37 176.7(2)
C44 C36 C40 C37 -59.5(3)
C41 C36 C40 C37 56.3(3)
C45 C39 C41 C36 59.9(3)
C43 C39 C41 C36 -59.9(3)
C14 C36 C41 C39 -179.1(2)
C40 C36 C41 C39 -57.7(3)
C44 C36 C41 C39 57.9(3)
C45 C37 C42 C38 60.5(3)
C40 C37 C42 C38 -60.0(3)
C43 C38 C42 C37 -61.2(3)
C44 C38 C42 C37 58.9(3)
C42 C38 C43 C39 60.6(3)
C44 C38 C43 C39 -59.8(3)
C45 C39 C43 C38 -59.5(3)
C41 C39 C43 C38 59.7(3)
C43 C38 C44 C36 60.6(3)
C42 C38 C44 C36 -59.5(3)
C14 C36 C44 C38 -179.0(2)
C40 C36 C44 C38 58.5(3)
C41 C36 C44 C38 -58.3(3)
C41 C39 C45 C37 -60.5(3)
C43 C39 C45 C37 59.4(3)
C42 C37 C45 C39 -59.9(3)
C40 C37 C45 C39 60.2(3)
C59 B1 C47 C52 135.6(2)
C65 B1 C47 C52 -106.1(3)
C53 B1 C47 C52 15.5(3)
C59 B1 C47 C48 -47.0(3)
C65 B1 C47 C48 71.2(3)
C53 B1 C47 C48 -167.2(2)
C52 C47 C48 C49 2.0(3)
B1 C47 C48 C49 -175.6(2)
C47 C48 C49 C50 -1.2(4)
C48 C49 C50 C51 -0.5(4)
C49 C50 C51 C52 1.3(4)
C50 C51 C52 C47 -0.5(4)
C48 C47 C52 C51 -1.1(4)
B1 C47 C52 C51 176.4(2)
C47 B1 C53 C58 100.1(3)
C59 B1 C53 C58 -18.9(3)
C65 B1 C53 C58 -138.8(2)
C47 B1 C53 C54 -77.4(3)
C59 B1 C53 C54 163.7(2)
C65 B1 C53 C54 43.7(3)
C58 C53 C54 C55 -0.2(4)
B1 C53 C54 C55 177.4(2)
C53 C54 C55 C56 0.0(4)
C54 C55 C56 C57 0.5(4)
C55 C56 C57 C58 -0.9(4)
C56 C57 C58 C53 0.7(4)
C54 C53 C58 C57 -0.1(3)
B1 C53 C58 C57 -177.7(2)
C47 B1 C59 C64 130.1(2)
C65 B1 C59 C64 11.2(3)
C53 B1 C59 C64 -110.0(3)
C47 B1 C59 C60 -48.8(3)
C65 B1 C59 C60 -167.8(2)
C53 B1 C59 C60 71.1(3)
C64 C59 C60 C61 1.2(4)
B1 C59 C60 C61 -179.8(2)
C59 C60 C61 C62 -0.6(4)
C60 C61 C62 C63 -0.1(4)
C61 C62 C63 C64 0.2(4)
C62 C63 C64 C59 0.4(4)
C60 C59 C64 C63 -1.0(4)
B1 C59 C64 C63 180.0(2)
C47 B1 C65 C66 152.2(2)
C59 B1 C65 C66 -89.8(3)
C53 B1 C65 C66 31.1(3)
C47 B1 C65 C70 -31.8(3)
C59 B1 C65 C70 86.3(3)
C53 B1 C65 C70 -152.8(2)
C70 C65 C66 C67 0.5(4)
B1 C65 C66 C67 176.9(3)
C65 C66 C67 C68 0.3(5)
C66 C67 C68 C69 -0.9(5)
C67 C68 C69 C70 0.8(4)
C68 C69 C70 C65 0.0(4)
C66 C65 C70 C69 -0.6(4)
B1 C65 C70 C69 -177.0(2)
